data_4087674
loop_
_publ_author_name
'Ibad, Muhammad Farooq'
'Schulz, Axel'
'Villinger, Alexander'

_publ_section_title
;
 Pentafluorophenyl Silver: Structure and Bonding of Arene Solvates
;
_journal_issue 15
_journal_name_full Organometallics
_journal_page_first 3893
_journal_paper_doi 10.1021/acs.organomet.5b00492
_journal_volume 34
_journal_year 2015
_chemical_formula_moiety 'C24 Ag4 F20, 2(C7 H8)'
_chemical_formula_sum 'C38 H16 Ag4 F20'
_chemical_formula_weight 1283.99
_space_group_IT_number 14
_space_group_name_Hall '-P 2yn'
_space_group_name_H-M_alt 'P 1 21/n 1'
_symmetry_cell_setting monoclinic
_symmetry_Int_Tables_number 14
_symmetry_space_group_name_Hall '-P 2yn'
_symmetry_space_group_name_H-M 'P 1 21/n 1'
_atom_sites_solution_hydrogens geom
_atom_sites_solution_primary direct
_atom_sites_solution_secondary difmap
_audit_creation_method SHELXL-97
_cell_angle_alpha 90.00
_cell_angle_beta 93.563(2)
_cell_angle_gamma 90.00
_cell_formula_units_Z 4
_cell_length_a 12.6950(4)
_cell_length_b 20.5995(7)
_cell_length_c 14.3779(5)
_cell_measurement_reflns_used 8368
_cell_measurement_temperature 173(2)
_cell_measurement_theta_max 52.884
_cell_measurement_theta_min 5.097
_cell_volume 3752.7(2)
_computing_cell_refinement 'Bruker Apex V7.51A'
_computing_data_collection 'Bruker Apex V7.51A'
_computing_data_reduction 'Bruker SAINT'
_computing_molecular_graphics 'ORTEP-3v2.01 (Farrugia, 1997)'
_computing_publication_material SHELXL-97
_computing_structure_refinement 'SHELXL-97 (Sheldrick, 1997)'
_computing_structure_solution 'SHELXS-97 (Sheldrick, 1997)'
_diffrn_ambient_temperature 173(2)
_diffrn_measured_fraction_theta_full 0.987
_diffrn_measured_fraction_theta_max 0.987
_diffrn_measurement_device_type 'Bruker Apex Kappa II-CCD-diffractometer'
_diffrn_measurement_method 'phi and omega scans'
_diffrn_radiation_monochromator graphite
_diffrn_radiation_source 'sealed tube'
_diffrn_radiation_type MoK\a
_diffrn_radiation_wavelength 0.71073
_diffrn_reflns_av_R_equivalents 0.0647
_diffrn_reflns_av_sigmaI/netI 0.0644
_diffrn_reflns_limit_h_max 18
_diffrn_reflns_limit_h_min -18
_diffrn_reflns_limit_k_max 30
_diffrn_reflns_limit_k_min -28
_diffrn_reflns_limit_l_max 20
_diffrn_reflns_limit_l_min -21
_diffrn_reflns_number 60728
_diffrn_reflns_theta_full 31.59
_diffrn_reflns_theta_max 31.59
_diffrn_reflns_theta_min 1.73
_exptl_absorpt_coefficient_mu 2.187
_exptl_absorpt_correction_T_max 0.8985
_exptl_absorpt_correction_T_min 0.5696
_exptl_absorpt_correction_type multi-scan
_exptl_absorpt_process_details '(SADABS; Sheldrick, 2004)'
_exptl_crystal_colour colourless
_exptl_crystal_density_diffrn 2.273
_exptl_crystal_density_method 'not measured'
_exptl_crystal_description block
_exptl_crystal_F_000 2448
_exptl_crystal_size_max 0.29
_exptl_crystal_size_mid 0.08
_exptl_crystal_size_min 0.05
_refine_diff_density_max 1.026
_refine_diff_density_min -0.699
_refine_diff_density_rms 0.132
_refine_ls_extinction_method none
_refine_ls_goodness_of_fit_ref 1.007
_refine_ls_hydrogen_treatment mixed
_refine_ls_matrix_type full
_refine_ls_number_parameters 571
_refine_ls_number_reflns 12431
_refine_ls_number_restraints 73
_refine_ls_restrained_S_all 1.005
_refine_ls_R_factor_all 0.0898
_refine_ls_R_factor_gt 0.0412
_refine_ls_shift/su_max 0.003
_refine_ls_shift/su_mean 0.000
_refine_ls_structure_factor_coef Fsqd
_refine_ls_weighting_details 'calc w=1/[\s^2^(Fo^2^)+(0.0281P)^2^+3.2707P] where P=(Fo^2^+2Fc^2^)/3'
_refine_ls_weighting_scheme calc
_refine_ls_wR_factor_gt 0.0748
_refine_ls_wR_factor_ref 0.0916
_reflns_number_gt 7588
_reflns_number_total 12431
_reflns_threshold_expression >2\s(I)
_cod_data_source_file om5b00492_si_002.cif
_cod_data_source_block is_fi139_AgC6F5_MeC6H5
_cod_original_sg_symbol_H-M 'P 21/n'
_cod_database_code 4087674

loop_
_symmetry_equiv_pos_as_xyz
'x, y, z'
'-x+1/2, y+1/2, -z+1/2'
'-x, -y, -z'
'x-1/2, -y-1/2, z-1/2'

loop_
_atom_site_label
_atom_site_type_symbol
_atom_site_fract_x
_atom_site_fract_y
_atom_site_fract_z
_atom_site_U_iso_or_equiv
_atom_site_adp_type
_atom_site_occupancy
_atom_site_symmetry_multiplicity
_atom_site_calc_flag
_atom_site_refinement_flags
_atom_site_disorder_assembly
_atom_site_disorder_group
Ag1 Ag 0.69204(2) 0.936966(14) 1.111935(19) 0.03078(8) Uani 1 1 d . A .
Ag2 Ag 0.72579(2) 0.922531(15) 0.922639(19) 0.03221(8) Uani 1 1 d . . .
Ag3 Ag 0.82432(2) 1.037630(14) 0.880902(19) 0.03159(8) Uani 1 1 d . A .
Ag4 Ag 0.78795(2) 1.052552(14) 1.066453(19) 0.03110(8) Uani 1 1 d . . .
C1 C 0.6295(3) 0.86325(18) 1.0154(2) 0.0293(8) Uani 1 1 d . A .
C2 C 0.6631(3) 0.8006(2) 1.0307(3) 0.0373(10) Uani 1 1 d . . .
C3 C 0.5991(4) 0.7467(2) 1.0087(3) 0.0465(12) Uani 1 1 d . A .
C4 C 0.4991(4) 0.7561(2) 0.9702(3) 0.0470(12) Uani 1 1 d . . .
C5 C 0.4630(3) 0.8166(2) 0.9533(3) 0.0422(11) Uani 1 1 d . A .
C6 C 0.5259(3) 0.8691(2) 0.9771(3) 0.0341(9) Uani 1 1 d . . .
C7A C 0.7598(7) 0.9624(8) 0.7857(5) 0.0320(15) Uani 0.658(7) 1 d PD A 1
C8A C 0.6664(7) 0.9822(7) 0.7398(4) 0.0392(18) Uani 0.658(7) 1 d PD A 1
C9A C 0.6437(6) 0.9729(5) 0.6450(4) 0.049(2) Uani 0.658(7) 1 d PD A 1
C10A C 0.7171(7) 0.9420(5) 0.5939(4) 0.050(3) Uani 0.658(7) 1 d PD A 1
C11A C 0.8109(7) 0.9206(5) 0.6367(5) 0.048(2) Uani 0.658(7) 1 d PD A 1
C12A C 0.8310(6) 0.9306(7) 0.7316(5) 0.0368(16) Uani 0.658(7) 1 d PD A 1
F6A F 0.5953(7) 1.0153(7) 0.7865(5) 0.0538(14) Uani 0.658(7) 1 d PD A 1
F7A F 0.5528(6) 0.9938(4) 0.6032(4) 0.075(2) Uani 0.658(7) 1 d PD A 1
F8A F 0.6965(7) 0.9320(3) 0.5028(3) 0.076(2) Uani 0.658(7) 1 d PD A 1
F9A F 0.8817(6) 0.8904(4) 0.5872(4) 0.073(2) Uani 0.658(7) 1 d PD A 1
F10A F 0.9247(8) 0.9119(7) 0.7694(6) 0.0564(14) Uani 0.658(7) 1 d PD A 1
C7B C 0.7792(14) 0.9621(16) 0.7810(7) 0.0320(15) Uani 0.342(7) 1 d PGD A 2
C8B C 0.6909(13) 0.9797(13) 0.7246(8) 0.0392(18) Uani 0.342(7) 1 d PGD A 2
C9B C 0.6849(10) 0.9637(10) 0.6305(7) 0.049(2) Uani 0.342(7) 1 d PGD A 2
C10B C 0.7671(11) 0.9300(9) 0.5928(6) 0.050(3) Uani 0.342(7) 1 d PGD A 2
C11B C 0.8554(10) 0.9124(10) 0.6493(7) 0.048(2) Uani 0.342(7) 1 d PGD A 2
C12B C 0.8614(12) 0.9285(13) 0.7434(8) 0.0368(16) Uani 0.342(7) 1 d PGD A 2
F6B F 0.6072(15) 1.0073(14) 0.7599(11) 0.0538(14) Uani 0.342(7) 1 d PD A 2
F7B F 0.5999(11) 0.9797(8) 0.5765(9) 0.075(2) Uani 0.342(7) 1 d PD A 2
F8B F 0.7649(12) 0.9177(7) 0.5020(6) 0.076(2) Uani 0.342(7) 1 d PD A 2
F9B F 0.9357(10) 0.8824(8) 0.6121(9) 0.073(2) Uani 0.342(7) 1 d PD A 2
F10B F 0.9446(16) 0.9075(16) 0.7951(12) 0.0564(14) Uani 0.342(7) 1 d PD A 2
C13 C 0.8659(3) 1.11999(18) 0.9676(2) 0.0285(8) Uani 1 1 d . A .
C14 C 0.9680(3) 1.12827(19) 1.0068(3) 0.0309(8) Uani 1 1 d . . .
C15 C 1.0104(3) 1.1878(2) 1.0305(3) 0.0360(9) Uani 1 1 d . A .
C16 C 0.9502(4) 1.2424(2) 1.0130(3) 0.0412(11) Uani 1 1 d . . .
C17 C 0.8496(4) 1.23764(19) 0.9737(3) 0.0390(10) Uani 1 1 d . A .
C18 C 0.8104(3) 1.1766(2) 0.9519(2) 0.0324(9) Uani 1 1 d . . .
C19 C 0.7675(3) 1.01101(18) 1.2057(2) 0.0296(8) Uani 1 1 d . A .
C20 C 0.8637(3) 0.99304(19) 1.2478(3) 0.0334(9) Uani 1 1 d . . .
C21 C 0.8924(3) 1.0034(2) 1.3406(3) 0.0403(10) Uani 1 1 d . A .
C22 C 0.8227(4) 1.0336(2) 1.3954(3) 0.0400(10) Uani 1 1 d . . .
C23 C 0.7259(4) 1.0534(2) 1.3575(3) 0.0392(10) Uani 1 1 d . A .
C24 C 0.7008(3) 1.04180(18) 1.2637(3) 0.0321(9) Uani 1 1 d . . .
F1 F 0.7603(2) 0.78955(13) 1.06983(17) 0.0558(7) Uani 1 1 d . A .
F2 F 0.6355(3) 0.68654(13) 1.0273(2) 0.0771(10) Uani 1 1 d . . .
F3 F 0.4373(3) 0.70443(14) 0.94959(19) 0.0759(10) Uani 1 1 d . A .
F4 F 0.3647(2) 0.82522(15) 0.91289(17) 0.0609(8) Uani 1 1 d . . .
F5 F 0.48339(19) 0.92811(12) 0.96202(17) 0.0484(6) Uani 1 1 d . A .
F11 F 1.03078(18) 1.07590(11) 1.02203(17) 0.0441(6) Uani 1 1 d . A .
F12 F 1.1082(2) 1.19286(14) 1.07128(18) 0.0566(7) Uani 1 1 d . . .
F13 F 0.9914(3) 1.30104(12) 1.03412(19) 0.0640(8) Uani 1 1 d . A .
F14 F 0.7920(2) 1.29072(12) 0.95634(18) 0.0621(8) Uani 1 1 d . . .
F15 F 0.71076(18) 1.17351(12) 0.91220(16) 0.0457(6) Uani 1 1 d . A .
F16 F 0.9352(2) 0.96272(12) 1.19617(17) 0.0481(6) Uani 1 1 d . A .
F17 F 0.9869(2) 0.98397(13) 1.37736(18) 0.0597(8) Uani 1 1 d . . .
F18 F 0.8490(2) 1.04397(12) 1.48556(16) 0.0596(8) Uani 1 1 d . A .
F19 F 0.6590(2) 1.08347(14) 1.41102(17) 0.0595(8) Uani 1 1 d . . .
F20 F 0.60505(19) 1.06214(12) 1.23021(16) 0.0461(6) Uani 1 1 d . A .
C25 C 0.5820(4) 0.8866(2) 1.2703(3) 0.0429(10) Uani 1 1 d . . .
C26 C 0.6791(4) 0.8632(2) 1.3034(3) 0.0416(10) Uani 1 1 d . . .
H26 H 0.7311 0.8922 1.3298 0.050 Uiso 1 1 calc R . .
C27 C 0.7004(3) 0.7976(2) 1.2981(3) 0.0421(10) Uani 1 1 d . . .
H27 H 0.7674 0.7820 1.3213 0.051 Uiso 1 1 calc R . .
C28 C 0.6277(4) 0.7546(2) 1.2603(3) 0.0416(10) Uani 1 1 d . . .
C29 C 0.5282(4) 0.7787(2) 1.2265(3) 0.0426(10) Uani 1 1 d . . .
H29 H 0.4759 0.7499 1.2003 0.051 Uiso 1 1 calc R . .
C30 C 0.5075(3) 0.8442(2) 1.2318(3) 0.0452(11) Uani 1 1 d . . .
H30 H 0.4409 0.8604 1.2086 0.054 Uiso 1 1 calc R . .
C31 C 0.6511(5) 0.6834(2) 1.2556(4) 0.0658(15) Uani 1 1 d . . .
H31A H 0.5895 0.6605 1.2273 0.099 Uiso 1 1 calc R . .
H31B H 0.6674 0.6667 1.3187 0.099 Uiso 1 1 calc R . .
H31C H 0.7118 0.6764 1.2179 0.099 Uiso 1 1 calc R . .
H25 H 0.566(3) 0.933(2) 1.273(3) 0.041(12) Uiso 1 1 d . . .
C32A C 0.6642(5) 0.7007(3) 0.7942(6) 0.0439(16) Uiso 0.564(3) 1 d PD B 1
C33A C 0.6706(6) 0.7666(3) 0.7783(6) 0.0429(17) Uiso 0.564(3) 1 d PD B 1
H33A H 0.7348 0.7889 0.7941 0.052 Uiso 0.564(3) 1 calc PR B 1
C34A C 0.5846(6) 0.8008(3) 0.7395(6) 0.0495(19) Uiso 0.564(3) 1 d PD B 1
H34A H 0.5904 0.8463 0.7306 0.059 Uiso 0.564(3) 1 calc PR B 1
C35A C 0.4901(6) 0.7698(4) 0.7133(7) 0.0462(19) Uiso 0.564(3) 1 d PD B 1
H35A H 0.4315 0.7932 0.6861 0.055 Uiso 0.564(3) 1 calc PR B 1
C36A C 0.4847(6) 0.7034(4) 0.7286(5) 0.0423(16) Uiso 0.564(3) 1 d PD B 1
H36A H 0.4211 0.6809 0.7113 0.051 Uiso 0.564(3) 1 calc PR B 1
C37A C 0.5695(5) 0.6692(3) 0.7684(5) 0.0385(17) Uiso 0.564(3) 1 d PD B 1
H37A H 0.5633 0.6238 0.7783 0.046 Uiso 0.564(3) 1 calc PR B 1
C38A C 0.7542(8) 0.6633(5) 0.8358(7) 0.070(3) Uiso 0.564(3) 1 d PD B 1
H38A H 0.8146 0.6924 0.8484 0.105 Uiso 0.564(3) 1 calc PR B 1
H38B H 0.7734 0.6292 0.7925 0.105 Uiso 0.564(3) 1 calc PR B 1
H38C H 0.7346 0.6435 0.8943 0.105 Uiso 0.564(3) 1 calc PR B 1
C32B C 0.6388(9) 0.6892(4) 0.7819(10) 0.0439(16) Uiso 0.254(4) 1 d PGD C 2
C33B C 0.5333(9) 0.6859(5) 0.7500(11) 0.0429(17) Uiso 0.254(4) 1 d PGD C 2
H33B H 0.4970 0.6455 0.7502 0.052 Uiso 0.254(4) 1 calc PR C 2
C34B C 0.4810(7) 0.7415(7) 0.7180(10) 0.0495(19) Uiso 0.254(4) 1 d PGD C 2
H34B H 0.4089 0.7393 0.6962 0.059 Uiso 0.254(4) 1 calc PR C 2
C35B C 0.5342(10) 0.8005(5) 0.7178(10) 0.0462(19) Uiso 0.254(4) 1 d PGD C 2
H35B H 0.4984 0.8386 0.6958 0.055 Uiso 0.254(4) 1 calc PR C 2
C36B C 0.6396(10) 0.8038(4) 0.7496(10) 0.0423(16) Uiso 0.254(4) 1 d PGD C 2
H36B H 0.6760 0.8442 0.7495 0.051 Uiso 0.254(4) 1 calc PR C 2
C37B C 0.6920(7) 0.7482(6) 0.7817(10) 0.0385(17) Uiso 0.254(4) 1 d PGD C 2
H37B H 0.7641 0.7504 0.8035 0.046 Uiso 0.254(4) 1 calc PR C 2
C38B C 0.6958(15) 0.6302(8) 0.8153(16) 0.070(3) Uiso 0.254(4) 1 d PD C 2
H38D H 0.7690 0.6415 0.8345 0.105 Uiso 0.254(4) 1 calc PR C 2
H38E H 0.6951 0.5981 0.7651 0.105 Uiso 0.254(4) 1 calc PR C 2
H38F H 0.6613 0.6121 0.8686 0.105 Uiso 0.254(4) 1 calc PR C 2
C32C C 0.5569(11) 0.7484(7) 0.7368(13) 0.0439(16) Uiso 0.182(4) 1 d PGD D 3
C33C C 0.5325(10) 0.6834(8) 0.7495(14) 0.0429(17) Uiso 0.182(4) 1 d PGD D 3
H33C H 0.4634 0.6679 0.7329 0.052 Uiso 0.182(4) 1 calc PR D 3
C34C C 0.6093(14) 0.6410(6) 0.7866(14) 0.0495(19) Uiso 0.182(4) 1 d PGD D 3
H34C H 0.5926 0.5965 0.7953 0.059 Uiso 0.182(4) 1 calc PR D 3
C35C C 0.7104(12) 0.6636(7) 0.8109(13) 0.0462(19) Uiso 0.182(4) 1 d PGD D 3
H35C H 0.7628 0.6347 0.8363 0.055 Uiso 0.182(4) 1 calc PR D 3
C36C C 0.7347(10) 0.7287(8) 0.7981(13) 0.0423(16) Uiso 0.182(4) 1 d PGD D 3
H36C H 0.8039 0.7442 0.8148 0.051 Uiso 0.182(4) 1 calc PR D 3
C37C C 0.6580(12) 0.7711(6) 0.7611(13) 0.0385(17) Uiso 0.182(4) 1 d PGD D 3
H37C H 0.6746 0.8156 0.7523 0.046 Uiso 0.182(4) 1 calc PR D 3
C38C C 0.4757(18) 0.7935(11) 0.697(2) 0.070(3) Uiso 0.182(4) 1 d PD D 3
H38G H 0.5057 0.8372 0.6936 0.105 Uiso 0.182(4) 1 calc PR D 3
H38H H 0.4156 0.7942 0.7365 0.105 Uiso 0.182(4) 1 calc PR D 3
H38I H 0.4520 0.7790 0.6341 0.105 Uiso 0.182(4) 1 calc PR D 3

loop_
_atom_site_aniso_label
_atom_site_aniso_U_11
_atom_site_aniso_U_22
_atom_site_aniso_U_33
_atom_site_aniso_U_23
_atom_site_aniso_U_13
_atom_site_aniso_U_12
Ag1 0.03503(16) 0.03495(17) 0.02195(14) -0.00325(11) -0.00149(11) -0.00537(13)
Ag2 0.03626(16) 0.03767(17) 0.02277(14) 0.00194(12) 0.00238(11) -0.00226(13)
Ag3 0.03759(17) 0.03566(17) 0.02144(14) -0.00406(11) 0.00120(11) -0.00332(13)
Ag4 0.03962(17) 0.03348(16) 0.02016(14) 0.00332(11) 0.00154(11) -0.00298(13)
C1 0.038(2) 0.029(2) 0.0204(18) -0.0016(14) 0.0014(15) -0.0041(17)
C2 0.048(3) 0.043(3) 0.0218(19) 0.0052(17) 0.0075(17) 0.005(2)
C3 0.089(4) 0.026(2) 0.027(2) 0.0024(17) 0.023(2) 0.003(2)
C4 0.066(3) 0.050(3) 0.026(2) -0.0089(19) 0.014(2) -0.024(3)
C5 0.041(2) 0.060(3) 0.026(2) -0.0085(19) 0.0037(17) -0.012(2)
C6 0.039(2) 0.039(2) 0.0237(19) -0.0069(16) 0.0029(16) -0.0077(19)
C7A 0.039(4) 0.039(2) 0.0184(19) -0.0038(18) 0.007(2) -0.009(4)
C8A 0.052(5) 0.045(3) 0.020(3) 0.007(3) -0.001(3) -0.014(4)
C9A 0.068(7) 0.052(4) 0.024(3) 0.011(3) -0.011(4) -0.028(5)
C10A 0.088(8) 0.043(5) 0.019(2) -0.001(2) 0.001(4) -0.030(6)
C11A 0.071(7) 0.044(4) 0.032(3) -0.017(3) 0.021(4) -0.028(5)
C12A 0.041(5) 0.043(3) 0.027(3) -0.010(3) 0.006(3) -0.017(4)
F6A 0.056(3) 0.063(4) 0.040(5) -0.002(4) -0.013(3) 0.014(2)
F7A 0.093(5) 0.081(4) 0.047(4) 0.010(3) -0.036(3) -0.008(4)
F8A 0.143(7) 0.068(4) 0.0169(14) -0.0039(17) -0.003(3) -0.049(5)
F9A 0.097(5) 0.078(3) 0.048(4) -0.038(3) 0.039(4) -0.035(5)
F10A 0.052(4) 0.073(3) 0.044(5) -0.015(5) 0.008(3) 0.009(3)
C7B 0.039(4) 0.039(2) 0.0184(19) -0.0038(18) 0.007(2) -0.009(4)
C8B 0.052(5) 0.045(3) 0.020(3) 0.007(3) -0.001(3) -0.014(4)
C9B 0.068(7) 0.052(4) 0.024(3) 0.011(3) -0.011(4) -0.028(5)
C10B 0.088(8) 0.043(5) 0.019(2) -0.001(2) 0.001(4) -0.030(6)
C11B 0.071(7) 0.044(4) 0.032(3) -0.017(3) 0.021(4) -0.028(5)
C12B 0.041(5) 0.043(3) 0.027(3) -0.010(3) 0.006(3) -0.017(4)
F6B 0.056(3) 0.063(4) 0.040(5) -0.002(4) -0.013(3) 0.014(2)
F7B 0.093(5) 0.081(4) 0.047(4) 0.010(3) -0.036(3) -0.008(4)
F8B 0.143(7) 0.068(4) 0.0169(14) -0.0039(17) -0.003(3) -0.049(5)
F9B 0.097(5) 0.078(3) 0.048(4) -0.038(3) 0.039(4) -0.035(5)
F10B 0.052(4) 0.073(3) 0.044(5) -0.015(5) 0.008(3) 0.009(3)
C13 0.030(2) 0.030(2) 0.0257(19) 0.0028(15) 0.0033(15) -0.0001(16)
C14 0.033(2) 0.033(2) 0.027(2) 0.0004(16) 0.0051(15) 0.0021(18)
C15 0.037(2) 0.043(3) 0.028(2) -0.0044(17) 0.0056(16) -0.009(2)
C16 0.063(3) 0.029(2) 0.033(2) -0.0045(17) 0.015(2) -0.015(2)
C17 0.063(3) 0.026(2) 0.030(2) 0.0053(16) 0.0128(19) 0.012(2)
C18 0.039(2) 0.039(2) 0.0201(18) 0.0041(16) 0.0056(15) 0.0060(19)
C19 0.039(2) 0.030(2) 0.0196(17) 0.0020(15) -0.0020(15) -0.0065(17)
C20 0.042(2) 0.029(2) 0.029(2) 0.0030(16) -0.0028(17) -0.0059(18)
C21 0.050(3) 0.034(2) 0.034(2) 0.0085(18) -0.0165(19) -0.011(2)
C22 0.064(3) 0.037(2) 0.0178(19) 0.0053(16) -0.0088(18) -0.017(2)
C23 0.057(3) 0.036(2) 0.025(2) -0.0008(17) 0.0078(19) -0.011(2)
C24 0.037(2) 0.032(2) 0.027(2) 0.0030(16) 0.0009(16) -0.0072(18)
F1 0.0601(18) 0.0647(18) 0.0434(15) 0.0138(13) 0.0078(13) 0.0256(15)
F2 0.146(3) 0.0329(15) 0.0544(18) 0.0044(13) 0.0247(19) 0.0109(18)
F3 0.115(3) 0.0643(19) 0.0504(18) -0.0104(14) 0.0175(17) -0.0536(19)
F4 0.0432(15) 0.099(2) 0.0407(15) -0.0119(15) 0.0021(12) -0.0256(16)
F5 0.0439(15) 0.0509(16) 0.0486(16) -0.0018(12) -0.0102(12) 0.0119(13)
F11 0.0373(13) 0.0431(14) 0.0507(15) -0.0032(11) -0.0077(11) 0.0109(12)
F12 0.0424(15) 0.0733(19) 0.0543(17) -0.0173(14) 0.0031(12) -0.0214(14)
F13 0.099(2) 0.0362(14) 0.0585(18) -0.0138(13) 0.0202(16) -0.0267(15)
F14 0.099(2) 0.0351(14) 0.0532(17) 0.0059(12) 0.0135(15) 0.0290(15)
F15 0.0406(14) 0.0602(16) 0.0359(14) 0.0034(11) -0.0023(11) 0.0130(12)
F16 0.0475(15) 0.0504(16) 0.0454(15) 0.0025(12) -0.0033(12) 0.0093(13)
F17 0.0592(17) 0.0618(18) 0.0541(17) 0.0096(14) -0.0279(14) -0.0017(15)
F18 0.101(2) 0.0551(17) 0.0205(12) -0.0001(11) -0.0164(13) -0.0211(16)
F19 0.078(2) 0.0696(19) 0.0326(14) -0.0147(13) 0.0157(13) -0.0045(16)
F20 0.0402(14) 0.0612(16) 0.0367(14) -0.0054(12) 0.0015(11) 0.0049(13)
C25 0.056(3) 0.036(2) 0.038(2) -0.0011(19) 0.013(2) 0.001(2)
C26 0.048(3) 0.047(3) 0.030(2) 0.0007(18) 0.0020(18) -0.011(2)
C27 0.041(2) 0.054(3) 0.032(2) 0.009(2) 0.0033(18) 0.004(2)
C28 0.055(3) 0.041(3) 0.030(2) 0.0016(18) 0.0152(19) 0.004(2)
C29 0.046(3) 0.048(3) 0.033(2) -0.0012(19) 0.0034(19) -0.013(2)
C30 0.037(2) 0.060(3) 0.039(2) 0.001(2) 0.0012(19) 0.002(2)
C31 0.097(4) 0.040(3) 0.063(4) 0.005(2) 0.024(3) 0.012(3)

loop_
_atom_type_symbol
_atom_type_description
_atom_type_scat_dispersion_real
_atom_type_scat_dispersion_imag
_atom_type_scat_source
C C 0.0033 0.0016 'International Tables Vol C Tables 4.2.6.8 and 6.1.1.4'
F F 0.0171 0.0103 'International Tables Vol C Tables 4.2.6.8 and 6.1.1.4'
Ag Ag -0.8971 1.1015 'International Tables Vol C Tables 4.2.6.8 and 6.1.1.4'
H H 0.0000 0.0000 'International Tables Vol C Tables 4.2.6.8 and 6.1.1.4'

loop_
_geom_angle_atom_site_label_1
_geom_angle_atom_site_label_2
_geom_angle_atom_site_label_3
_geom_angle
C1 Ag1 C19 175.64(15)
C1 Ag1 Ag4 126.71(10)
C19 Ag1 Ag4 51.10(9)
C1 Ag1 Ag2 51.41(10)
C19 Ag1 Ag2 125.40(9)
Ag4 Ag1 Ag2 76.444(11)
C7A Ag2 C1 152.3(3)
C7A Ag2 C7B 5.7(4)
C1 Ag2 C7B 156.0(6)
C7A Ag2 Ag3 50.9(4)
C1 Ag2 Ag3 150.75(9)
C7B Ag2 Ag3 49.5(7)
C7A Ag2 Ag1 151.8(4)
C1 Ag2 Ag1 49.70(9)
C7B Ag2 Ag1 151.9(7)
Ag3 Ag2 Ag1 102.639(13)
C13 Ag3 C7B 173.7(7)
C13 Ag3 C7A 171.0(3)
C7B Ag3 C7A 6.8(7)
C13 Ag3 Ag4 53.15(10)
C7B Ag3 Ag4 131.9(8)
C7A Ag3 Ag4 127.3(4)
C13 Ag3 Ag2 130.44(10)
C7B Ag3 Ag2 54.9(8)
C7A Ag3 Ag2 51.2(4)
Ag4 Ag3 Ag2 77.288(11)
C19 Ag4 C13 152.85(13)
C19 Ag4 Ag3 150.69(10)
C13 Ag4 Ag3 49.65(9)
C19 Ag4 Ag1 51.30(9)
C13 Ag4 Ag1 153.24(9)
Ag3 Ag4 Ag1 103.614(13)
C2 C1 C6 114.8(4)
C2 C1 Ag1 117.2(3)
C6 C1 Ag1 119.2(3)
C2 C1 Ag2 115.7(3)
C6 C1 Ag2 104.8(3)
Ag1 C1 Ag2 78.88(12)
F1 C2 C1 119.7(4)
F1 C2 C3 117.7(4)
C1 C2 C3 122.6(4)
F2 C3 C4 120.6(5)
F2 C3 C2 119.9(5)
C4 C3 C2 119.4(4)
F3 C4 C5 120.4(5)
F3 C4 C3 119.5(5)
C5 C4 C3 120.1(4)
C4 C5 F4 119.6(4)
C4 C5 C6 119.8(4)
F4 C5 C6 120.6(4)
F5 C6 C5 116.8(4)
F5 C6 C1 120.0(3)
C5 C6 C1 123.2(4)
C8A C7A C12A 116.1(5)
C8A C7A Ag3 111.5(6)
C12A C7A Ag3 116.8(6)
C8A C7A Ag2 109.1(5)
C12A C7A Ag2 119.6(6)
Ag3 C7A Ag2 78.0(2)
F6A C8A C7A 119.6(5)
F6A C8A C9A 117.1(6)
C7A C8A C9A 123.2(6)
F7A C9A C10A 120.1(5)
F7A C9A C8A 121.2(6)
C10A C9A C8A 118.7(6)
F8A C10A C9A 119.7(6)
F8A C10A C11A 120.0(6)
C9A C10A C11A 120.3(5)
F9A C11A C10A 120.2(6)
F9A C11A C12A 120.3(6)
C10A C11A C12A 119.5(5)
F10A C12A C11A 117.6(5)
F10A C12A C7A 120.1(5)
C11A C12A C7A 122.2(6)
C8B C7B C12B 120.0
C8B C7B Ag3 111.7(9)
C12B C7B Ag3 116.2(9)
C8B C7B Ag2 109.5(8)
C12B C7B Ag2 115.6(9)
Ag3 C7B Ag2 75.6(3)
F6B C8B C9B 118.3(8)
F6B C8B C7B 121.5(8)
C9B C8B C7B 120.0
F7B C9B C8B 120.1(7)
F7B C9B C10B 119.9(7)
C8B C9B C10B 120.0
F8B C10B C9B 120.5(8)
F8B C10B C11B 119.4(8)
C9B C10B C11B 120.0
F9B C11B C10B 119.7(7)
F9B C11B C12B 120.3(7)
C10B C11B C12B 120.0
F10B C12B C11B 117.5(8)
F10B C12B C7B 122.4(8)
C11B C12B C7B 120.0
C18 C13 C14 114.7(4)
C18 C13 Ag3 118.0(3)
C14 C13 Ag3 121.3(3)
C18 C13 Ag4 112.6(3)
C14 C13 Ag4 104.7(2)
Ag3 C13 Ag4 77.20(12)
F11 C14 C15 117.1(3)
F11 C14 C13 119.5(3)
C15 C14 C13 123.4(4)
F12 C15 C16 120.3(4)
F12 C15 C14 120.9(4)
C16 C15 C14 118.7(4)
F13 C16 C17 119.9(4)
F13 C16 C15 119.4(4)
C17 C16 C15 120.8(4)
F14 C17 C16 120.5(4)
F14 C17 C18 121.3(4)
C16 C17 C18 118.3(4)
F15 C18 C13 119.0(4)
F15 C18 C17 116.9(4)
C13 C18 C17 124.2(4)
C24 C19 C20 114.7(3)
C24 C19 Ag4 118.8(3)
C20 C19 Ag4 110.6(3)
C24 C19 Ag1 115.2(3)
C20 C19 Ag1 114.9(3)
Ag4 C19 Ag1 77.60(11)
F16 C20 C21 117.1(4)
F16 C20 C19 119.1(3)
C21 C20 C19 123.8(4)
F17 C21 C22 120.2(4)
F17 C21 C20 120.7(4)
C22 C21 C20 119.1(4)
F18 C22 C21 119.9(4)
F18 C22 C23 120.1(4)
C21 C22 C23 120.0(4)
F19 C23 C22 119.6(4)
F19 C23 C24 121.7(4)
C22 C23 C24 118.7(4)
F20 C24 C19 120.1(3)
F20 C24 C23 116.2(4)
C19 C24 C23 123.7(4)
C30 C25 C26 119.5(4)
C30 C25 H25 120(2)
C26 C25 H25 120(2)
C25 C26 C27 119.7(4)
C25 C26 H26 120.1
C27 C26 H26 120.1
C28 C27 C26 121.7(4)
C28 C27 H27 119.1
C26 C27 H27 119.1
C27 C28 C29 118.4(4)
C27 C28 C31 121.4(4)
C29 C28 C31 120.2(4)
C30 C29 C28 119.6(4)
C30 C29 H29 120.2
C28 C29 H29 120.2
C29 C30 C25 121.0(4)
C29 C30 H30 119.5
C25 C30 H30 119.5
C28 C31 H31A 109.5
C28 C31 H31B 109.5
H31A C31 H31B 109.5
C28 C31 H31C 109.5
H31A C31 H31C 109.5
H31B C31 H31C 109.5
C33A C32A C37A 118.1(6)
C33A C32A C38A 122.0(6)
C37A C32A C38A 119.9(6)
C32A C33A C34A 120.9(6)
C32A C33A H33A 119.6
C34A C33A H33A 119.6
C33A C34A C35A 121.4(6)
C33A C34A H34A 119.3
C35A C34A H34A 119.3
C36A C35A C34A 117.4(6)
C36A C35A H35A 121.3
C34A C35A H35A 121.3
C37A C36A C35A 121.5(6)
C37A C36A H36A 119.2
C35A C36A H36A 119.2
C36A C37A C32A 120.7(6)
C36A C37A H37A 119.7
C32A C37A H37A 119.7
C32A C38A H38A 109.5
C32A C38A H38B 109.5
H38A C38A H38B 109.5
C32A C38A H38C 109.5
H38A C38A H38C 109.5
H38B C38A H38C 109.5
C33B C32B C37B 120.0
C33B C32B C38B 120.6(8)
C37B C32B C38B 119.4(8)
C34B C33B C32B 120.0
C34B C33B H33B 120.0
C32B C33B H33B 120.0
C33B C34B C35B 120.0
C33B C34B H34B 120.0
C35B C34B H34B 120.0
C36B C35B C34B 120.0
C36B C35B H35B 120.0
C34B C35B H35B 120.0
C37B C36B C35B 120.0
C37B C36B H36B 120.0
C35B C36B H36B 120.0
C36B C37B C32B 120.0
C36B C37B H37B 120.0
C32B C37B H37B 120.0
C32B C38B H38D 109.5
C32B C38B H38E 109.5
H38D C38B H38E 109.5
C32B C38B H38F 109.5
H38D C38B H38F 109.5
H38E C38B H38F 109.5
C33C C32C C37C 120.0
C33C C32C C38C 120.2(10)
C37C C32C C38C 119.8(10)
C34C C33C C32C 120.0
C34C C33C H33C 120.0
C32C C33C H33C 120.0
C33C C34C C35C 120.0
C33C C34C H34C 120.0
C35C C34C H34C 120.0
C36C C35C C34C 120.0
C36C C35C H35C 120.0
C34C C35C H35C 120.0
C35C C36C C37C 120.0
C35C C36C H36C 120.0
C37C C36C H36C 120.0
C36C C37C C32C 120.0
C36C C37C H37C 120.0
C32C C37C H37C 120.0
C32C C38C H38G 109.5
C32C C38C H38H 109.5
H38G C38C H38H 109.5
C32C C38C H38I 109.5
H38G C38C H38I 109.5
H38H C38C H38I 109.5

loop_
_geom_bond_atom_site_label_1
_geom_bond_atom_site_label_2
_geom_bond_distance
Ag1 C1 2.174(4)
Ag1 C19 2.214(4)
Ag1 Ag4 2.7710(4)
Ag1 Ag2 2.7972(4)
Ag2 C7A 2.201(12)
Ag2 C1 2.228(4)
Ag2 C7B 2.33(2)
Ag2 Ag3 2.7640(4)
Ag3 C13 2.151(4)
Ag3 C7B 2.17(2)
Ag3 C7A 2.192(13)
Ag3 Ag4 2.7528(4)
Ag4 C19 2.208(3)
Ag4 C13 2.259(4)
C1 C2 1.372(5)
C1 C6 1.399(5)
C2 F1 1.343(5)
C2 C3 1.400(6)
C3 F2 1.344(5)
C3 C4 1.366(7)
C4 F3 1.344(5)
C4 C5 1.345(7)
C5 F4 1.354(5)
C5 C6 1.375(6)
C6 F5 1.342(5)
C7A C8A 1.381(6)
C7A C12A 1.393(6)
C8A F6A 1.344(7)
C8A C9A 1.389(6)
C9A F7A 1.339(7)
C9A C10A 1.378(7)
C10A F8A 1.336(6)
C10A C11A 1.378(7)
C11A F9A 1.334(7)
C11A C12A 1.388(6)
C12A F10A 1.333(6)
C7B C8B 1.3900
C7B C12B 1.3900
C8B F6B 1.334(8)
C8B C9B 1.3900
C9B F7B 1.332(8)
C9B C10B 1.3900
C10B F8B 1.329(7)
C10B C11B 1.3900
C11B F9B 1.333(8)
C11B C12B 1.3900
C12B F10B 1.326(8)
C13 C18 1.374(5)
C13 C14 1.392(5)
C14 F11 1.351(4)
C14 C15 1.374(5)
C15 F12 1.344(5)
C15 C16 1.373(6)
C16 F13 1.344(5)
C16 C17 1.368(6)
C17 F14 1.331(5)
C17 C18 1.381(6)
C18 F15 1.356(4)
C19 C24 1.379(5)
C19 C20 1.379(5)
C20 F16 1.360(5)
C20 C21 1.377(5)
C21 F17 1.343(5)
C21 C22 1.370(6)
C22 F18 1.336(4)
C22 C23 1.374(6)
C23 F19 1.335(5)
C23 C24 1.386(5)
C24 F20 1.347(4)
C25 C30 1.378(6)
C25 C26 1.381(6)
C25 H25 0.99(4)
C26 C27 1.381(6)
C26 H26 0.9500
C27 C28 1.368(6)
C27 H27 0.9500
C28 C29 1.415(6)
C28 C31 1.500(6)
C29 C30 1.376(6)
C29 H29 0.9500
C30 H30 0.9500
C31 H31A 0.9800
C31 H31B 0.9800
C31 H31C 0.9800
C32A C33A 1.380(7)
C32A C37A 1.396(6)
C32A C38A 1.474(10)
C33A C34A 1.387(7)
C33A H33A 0.9500
C34A C35A 1.390(7)
C34A H34A 0.9500
C35A C36A 1.389(7)
C35A H35A 0.9500
C36A C37A 1.380(7)
C36A H36A 0.9500
C37A H37A 0.9500
C38A H38A 0.9800
C38A H38B 0.9800
C38A H38C 0.9800
C32B C33B 1.3900
C32B C37B 1.3900
C32B C38B 1.478(11)
C33B C34B 1.3900
C33B H33B 0.9500
C34B C35B 1.3900
C34B H34B 0.9500
C35B C36B 1.3900
C35B H35B 0.9500
C36B C37B 1.3900
C36B H36B 0.9500
C37B H37B 0.9500
C38B H38D 0.9800
C38B H38E 0.9800
C38B H38F 0.9800
C32C C33C 1.3900
C32C C37C 1.3900
C32C C38C 1.476(11)
C33C C34C 1.3900
C33C H33C 0.9500
C34C C35C 1.3900
C34C H34C 0.9500
C35C C36C 1.3900
C35C H35C 0.9500
C36C C37C 1.3900
C36C H36C 0.9500
C37C H37C 0.9500
C38C H38G 0.9800
C38C H38H 0.9800
C38C H38I 0.9800

loop_
_geom_torsion_atom_site_label_1
_geom_torsion_atom_site_label_2
_geom_torsion_atom_site_label_3
_geom_torsion_atom_site_label_4
_geom_torsion
C1 Ag1 Ag2 C7A 151.0(5)
C19 Ag1 Ag2 C7A -32.7(5)
Ag4 Ag1 Ag2 C7A -17.3(4)
C19 Ag1 Ag2 C1 176.28(18)
Ag4 Ag1 Ag2 C1 -168.26(13)
C1 Ag1 Ag2 C7B 163.0(7)
C19 Ag1 Ag2 C7B -20.7(7)
Ag4 Ag1 Ag2 C7B -5.3(7)
C1 Ag1 Ag2 Ag3 169.18(13)
C19 Ag1 Ag2 Ag3 -14.54(12)
Ag4 Ag1 Ag2 Ag3 0.920(13)
C7A Ag2 Ag3 C13 168.5(3)
C1 Ag2 Ag3 C13 16.5(2)
C7B Ag2 Ag3 C13 175.6(4)
Ag1 Ag2 Ag3 C13 -0.53(13)
C7A Ag2 Ag3 C7B -7.1(6)
C1 Ag2 Ag3 C7B -159.1(5)
Ag1 Ag2 Ag3 C7B -176.2(4)
C1 Ag2 Ag3 C7A -152.0(3)
C7B Ag2 Ag3 C7A 7.1(6)
Ag1 Ag2 Ag3 C7A -169.0(3)
C7A Ag2 Ag3 Ag4 168.1(2)
C1 Ag2 Ag3 Ag4 16.1(2)
C7B Ag2 Ag3 Ag4 175.2(4)
Ag1 Ag2 Ag3 Ag4 -0.923(13)
C13 Ag3 Ag4 C19 -150.7(2)
C7B Ag3 Ag4 C19 34.2(5)
C7A Ag3 Ag4 C19 40.6(4)
Ag2 Ag3 Ag4 C19 29.0(2)
C7B Ag3 Ag4 C13 -175.1(5)
C7A Ag3 Ag4 C13 -168.7(3)
Ag2 Ag3 Ag4 C13 179.62(12)
C13 Ag3 Ag4 Ag1 -178.69(12)
C7B Ag3 Ag4 Ag1 6.2(5)
C7A Ag3 Ag4 Ag1 12.6(3)
Ag2 Ag3 Ag4 Ag1 0.935(13)
C1 Ag1 Ag4 C19 -175.23(18)
Ag2 Ag1 Ag4 C19 -163.78(13)
C1 Ag1 Ag4 C13 -14.6(3)
C19 Ag1 Ag4 C13 160.6(2)
Ag2 Ag1 Ag4 C13 -3.2(2)
C1 Ag1 Ag4 Ag3 -12.38(13)
C19 Ag1 Ag4 Ag3 162.86(13)
Ag2 Ag1 Ag4 Ag3 -0.928(13)
C19 Ag1 C1 C2 69.3(18)
Ag4 Ag1 C1 C2 127.7(3)
Ag2 Ag1 C1 C2 113.4(3)
C19 Ag1 C1 C6 -144.9(17)
Ag4 Ag1 C1 C6 -86.5(3)
Ag2 Ag1 C1 C6 -100.8(3)
C19 Ag1 C1 Ag2 -44.1(18)
Ag4 Ag1 C1 Ag2 14.29(16)
C7A Ag2 C1 C2 94.6(7)
C7B Ag2 C1 C2 84.9(12)
Ag3 Ag2 C1 C2 -137.0(2)
Ag1 Ag2 C1 C2 -114.9(3)
C7A Ag2 C1 C6 -32.9(7)
C7B Ag2 C1 C6 -42.6(12)
Ag3 Ag2 C1 C6 95.5(3)
Ag1 Ag2 C1 C6 117.5(3)
C7A Ag2 C1 Ag1 -150.5(6)
C7B Ag2 C1 Ag1 -160.2(11)
Ag3 Ag2 C1 Ag1 -22.0(3)
C6 C1 C2 F1 -178.0(3)
Ag1 C1 C2 F1 -30.7(5)
Ag2 C1 C2 F1 59.7(4)
C6 C1 C2 C3 0.7(5)
Ag1 C1 C2 C3 148.0(3)
Ag2 C1 C2 C3 -121.6(4)
F1 C2 C3 F2 0.3(5)
C1 C2 C3 F2 -178.4(4)
F1 C2 C3 C4 178.9(4)
C1 C2 C3 C4 0.2(6)
F2 C3 C4 F3 -1.0(6)
C2 C3 C4 F3 -179.6(3)
F2 C3 C4 C5 178.9(4)
C2 C3 C4 C5 0.3(6)
F3 C4 C5 F4 -1.8(6)
C3 C4 C5 F4 178.3(4)
F3 C4 C5 C6 178.1(4)
C3 C4 C5 C6 -1.8(6)
C4 C5 C6 F5 -177.2(4)
F4 C5 C6 F5 2.7(5)
C4 C5 C6 C1 2.8(6)
F4 C5 C6 C1 -177.2(3)
C2 C1 C6 F5 177.8(3)
Ag1 C1 C6 F5 31.2(5)
Ag2 C1 C6 F5 -54.1(4)
C2 C1 C6 C5 -2.2(5)
Ag1 C1 C6 C5 -148.8(3)
Ag2 C1 C6 C5 125.8(3)
C13 Ag3 C7A C8A 2(3)
C7B Ag3 C7A C8A -133(9)
Ag4 Ag3 C7A C8A 91.4(7)
Ag2 Ag3 C7A C8A 106.0(6)
C13 Ag3 C7A C12A 139(2)
C7B Ag3 C7A C12A 4(8)
Ag4 Ag3 C7A C12A -131.9(6)
Ag2 Ag3 C7A C12A -117.3(7)
C13 Ag3 C7A Ag2 -104(2)
C7B Ag3 C7A Ag2 121(9)
Ag4 Ag3 C7A Ag2 -14.6(3)
C1 Ag2 C7A C8A 41.7(11)
C7B Ag2 C7A C8A 178(11)
Ag3 Ag2 C7A C8A -108.8(7)
Ag1 Ag2 C7A C8A -85.6(8)
C1 Ag2 C7A C12A -95.4(7)
C7B Ag2 C7A C12A 40(10)
Ag3 Ag2 C7A C12A 114.2(7)
Ag1 Ag2 C7A C12A 137.3(5)
C1 Ag2 C7A Ag3 150.4(5)
C7B Ag2 C7A Ag3 -74(11)
Ag1 Ag2 C7A Ag3 23.1(5)
C12A C7A C8A F6A -177.7(14)
Ag3 C7A C8A F6A -40.6(12)
Ag2 C7A C8A F6A 43.6(12)
C12A C7A C8A C9A -1.4(10)
Ag3 C7A C8A C9A 135.6(9)
Ag2 C7A C8A C9A -140.1(10)
F6A C8A C9A F7A -2.7(16)
C7A C8A C9A F7A -179.0(10)
F6A C8A C9A C10A 176.8(14)
C7A C8A C9A C10A 0.5(11)
F7A C9A C10A F8A -1.1(13)
C8A C9A C10A F8A 179.4(10)
F7A C9A C10A C11A 179.8(10)
C8A C9A C10A C11A 0.3(11)
F8A C10A C11A F9A 0.5(13)
C9A C10A C11A F9A 179.6(10)
F8A C10A C11A C12A -179.2(10)
C9A C10A C11A C12A -0.1(11)
F9A C11A C12A F10A 3.3(16)
C10A C11A C12A F10A -176.9(14)
F9A C11A C12A C7A 179.4(10)
C10A C11A C12A C7A -0.9(10)
C8A C7A C12A F10A 177.5(15)
Ag3 C7A C12A F10A 42.8(13)
Ag2 C7A C12A F10A -48.3(13)
C8A C7A C12A C11A 1.6(10)
Ag3 C7A C12A C11A -133.1(10)
Ag2 C7A C12A C11A 135.8(10)
C13 Ag3 C7B C8B -43(5)
C7A Ag3 C7B C8B 51(8)
Ag4 Ag3 C7B C8B 99.3(10)
Ag2 Ag3 C7B C8B 105.6(9)
C13 Ag3 C7B C12B 100(4)
C7A Ag3 C7B C12B -167(10)
Ag4 Ag3 C7B C12B -118.0(9)
Ag2 Ag3 C7B C12B -111.7(11)
C13 Ag3 C7B Ag2 -148(4)
C7A Ag3 C7B Ag2 -55(9)
Ag4 Ag3 C7B Ag2 -6.2(5)
C7A Ag2 C7B C8B -7(10)
C1 Ag2 C7B C8B 46.3(17)
Ag3 Ag2 C7B C8B -108.3(10)
Ag1 Ag2 C7B C8B -100.4(10)
C7A Ag2 C7B C12B -146(12)
C1 Ag2 C7B C12B -92.9(11)
Ag3 Ag2 C7B C12B 112.5(10)
Ag1 Ag2 C7B C12B 120.5(9)
C7A Ag2 C7B Ag3 102(11)
C1 Ag2 C7B Ag3 154.6(9)
Ag1 Ag2 C7B Ag3 8.0(8)
C12B C7B C8B F6B 174(3)
Ag3 C7B C8B F6B -44(2)
Ag2 C7B C8B F6B 37(2)
C12B C7B C8B C9B 0.0
Ag3 C7B C8B C9B 141.1(18)
Ag2 C7B C8B C9B -137.1(17)
F6B C8B C9B F7B 5(3)
C7B C8B C9B F7B 179(2)
F6B C8B C9B C10B -175(3)
C7B C8B C9B C10B 0.0
F7B C9B C10B F8B 5(2)
C8B C9B C10B F8B -176(2)
F7B C9B C10B C11B -179(2)
C8B C9B C10B C11B 0.0
F8B C10B C11B F9B -1(2)
C9B C10B C11B F9B -177(2)
F8B C10B C11B C12B 176(2)
C9B C10B C11B C12B 0.0
F9B C11B C12B F10B -6(3)
C10B C11B C12B F10B 176(3)
F9B C11B C12B C7B 177(2)
C10B C11B C12B C7B 0.0
C8B C7B C12B F10B -176(3)
Ag3 C7B C12B F10B 44(3)
Ag2 C7B C12B F10B -42(3)
C8B C7B C12B C11B 0.0
Ag3 C7B C12B C11B -139.4(18)
Ag2 C7B C12B C11B 134.6(17)
C7B Ag3 C13 C18 36(4)
C7A Ag3 C13 C18 -13(2)
Ag4 Ag3 C13 C18 -109.0(3)
Ag2 Ag3 C13 C18 -109.5(3)
C7B Ag3 C13 C14 -115(4)
C7A Ag3 C13 C14 -164(2)
Ag4 Ag3 C13 C14 99.6(3)
Ag2 Ag3 C13 C14 99.1(3)
C7B Ag3 C13 Ag4 145(4)
C7A Ag3 C13 Ag4 96(2)
Ag2 Ag3 C13 Ag4 -0.48(16)
C19 Ag4 C13 C18 -96.4(4)
Ag3 Ag4 C13 C18 115.3(3)
Ag1 Ag4 C13 C18 118.1(3)
C19 Ag4 C13 C14 28.8(5)
Ag3 Ag4 C13 C14 -119.4(3)
Ag1 Ag4 C13 C14 -116.6(3)
C19 Ag4 C13 Ag3 148.3(3)
Ag1 Ag4 C13 Ag3 2.8(3)
C18 C13 C14 F11 -177.6(3)
Ag3 C13 C14 F11 -25.4(5)
Ag4 C13 C14 F11 58.4(4)
C18 C13 C14 C15 1.5(5)
Ag3 C13 C14 C15 153.8(3)
Ag4 C13 C14 C15 -122.5(3)
F11 C14 C15 F12 -3.2(5)
C13 C14 C15 F12 177.6(3)
F11 C14 C15 C16 177.7(3)
C13 C14 C15 C16 -1.5(6)
F12 C15 C16 F13 2.2(6)
C14 C15 C16 F13 -178.7(3)
F12 C15 C16 C17 -178.4(4)
C14 C15 C16 C17 0.7(6)
F13 C16 C17 F14 -0.2(6)
C15 C16 C17 F14 -179.6(4)
F13 C16 C17 C18 179.3(3)
C15 C16 C17 C18 -0.1(6)
C14 C13 C18 F15 178.7(3)
Ag3 C13 C18 F15 25.5(4)
Ag4 C13 C18 F15 -61.7(4)
C14 C13 C18 C17 -0.9(5)
Ag3 C13 C18 C17 -154.1(3)
Ag4 C13 C18 C17 118.7(4)
F14 C17 C18 F15 0.1(5)
C16 C17 C18 F15 -179.4(3)
F14 C17 C18 C13 179.7(3)
C16 C17 C18 C13 0.2(6)
C13 Ag4 C19 C24 86.9(4)
Ag3 Ag4 C19 C24 -148.0(2)
Ag1 Ag4 C19 C24 -112.2(3)
C13 Ag4 C19 C20 -48.7(5)
Ag3 Ag4 C19 C20 76.3(3)
Ag1 Ag4 C19 C20 112.2(3)
C13 Ag4 C19 Ag1 -160.9(2)
Ag3 Ag4 C19 Ag1 -35.8(2)
C1 Ag1 C19 C24 177.5(16)
Ag4 Ag1 C19 C24 116.2(3)
Ag2 Ag1 C19 C24 135.6(2)
C1 Ag1 C19 C20 -45.8(19)
Ag4 Ag1 C19 C20 -107.1(3)
Ag2 Ag1 C19 C20 -87.7(3)
C1 Ag1 C19 Ag4 61.3(18)
Ag2 Ag1 C19 Ag4 19.45(15)
C24 C19 C20 F16 -179.6(3)
Ag4 C19 C20 F16 -42.0(4)
Ag1 C19 C20 F16 43.5(4)
C24 C19 C20 C21 1.0(6)
Ag4 C19 C20 C21 138.6(3)
Ag1 C19 C20 C21 -135.9(3)
F16 C20 C21 F17 -0.2(6)
C19 C20 C21 F17 179.2(4)
F16 C20 C21 C22 -179.7(3)
C19 C20 C21 C22 -0.3(6)
F17 C21 C22 F18 0.3(6)
C20 C21 C22 F18 179.9(4)
F17 C21 C22 C23 -179.9(4)
C20 C21 C22 C23 -0.4(6)
F18 C22 C23 F19 0.6(6)
C21 C22 C23 F19 -179.1(4)
F18 C22 C23 C24 -179.9(3)
C21 C22 C23 C24 0.4(6)
C20 C19 C24 F20 179.4(3)
Ag4 C19 C24 F20 45.5(4)
Ag1 C19 C24 F20 -43.9(4)
C20 C19 C24 C23 -1.1(6)
Ag4 C19 C24 C23 -135.0(3)
Ag1 C19 C24 C23 135.7(3)
F19 C23 C24 F20 -0.6(6)
C22 C23 C24 F20 180.0(3)
F19 C23 C24 C19 179.9(4)
C22 C23 C24 C19 0.4(6)
C30 C25 C26 C27 -0.3(6)
C25 C26 C27 C28 0.2(6)
C26 C27 C28 C29 -0.3(6)
C26 C27 C28 C31 -179.4(4)
C27 C28 C29 C30 0.5(6)
C31 C28 C29 C30 179.5(4)
C28 C29 C30 C25 -0.6(6)
C26 C25 C30 C29 0.5(6)
C37A C32A C33A C34A 1.3(13)
C38A C32A C33A C34A -179.6(9)
C32A C33A C34A C35A -1.5(14)
C33A C34A C35A C36A 0.8(13)
C34A C35A C36A C37A 0.2(13)
C35A C36A C37A C32A -0.4(12)
C33A C32A C37A C36A -0.4(12)
C38A C32A C37A C36A -179.5(8)
C37B C32B C33B C34B 0.0
C38B C32B C33B C34B -179.4(16)
C32B C33B C34B C35B 0.0
C33B C34B C35B C36B 0.0
C34B C35B C36B C37B 0.0
C35B C36B C37B C32B 0.0
C33B C32B C37B C36B 0.0
C38B C32B C37B C36B 179.4(16)
C37C C32C C33C C34C 0.0
C38C C32C C33C C34C 180(2)
C32C C33C C34C C35C 0.0
C33C C34C C35C C36C 0.0
C34C C35C C36C C37C 0.0
C35C C36C C37C C32C 0.0
C33C C32C C37C C36C 0.0
C38C C32C C37C C36C -180(2)
